data_4322237
loop_
_publ_author_name
'Ken-ichiro Ota'
'Hirokazu Sasaki'
'Taeko Matsui'
'Tomohiko Hamaguchi'
'Tadashi Yamaguchi'
'Tasuku Ito'
'Hiroaki Kido'
'Clifford P. Kubiak'

_publ_contact_author_address
;
    Department of Chemistry, Graduate School of Science,
   Tohoku University, Sendai 980-8578, JAPAN
;
_publ_contact_author_email ' ito@agnus.chem.tohoku.ac.jp '
_publ_contact_author_fax ' 81-22-217-6548 '
_publ_contact_author_name ' Tasuku Ito'
_publ_contact_author_phone ' 81-22-217-6544 '
_publ_section_title
;
 Syntheses and Properties of a Series of Oxo-Centered Triruthenium
 Complexes and Their Bridged Dimers with Isocyanide Ligands at Terminal
 and Bridging Positions
;
_journal_name_full 'Inorganic Chemistry'
_journal_page_first 4070
_journal_page_last 4078
_journal_paper_doi 10.1021/ic990234n
_journal_volume 38
_journal_year 1999
_chemical_formula_sum 'C33 H39 Cl6 N3 O13 Ru3'
_chemical_formula_weight 1201.61
_space_group_IT_number 60
_symmetry_cell_setting orthorhombic
_symmetry_Int_Tables_number 60
_symmetry_space_group_name_Hall '-P 2n 2ab'
_symmetry_space_group_name_H-M 'P b c n'
_audit_creation_date 'Thu Sep 10 19:20:10 1998'
_audit_creation_method 'from TEXRAY.INF file'
_cell_angle_alpha 90
_cell_angle_beta 90
_cell_angle_gamma 90
_cell_formula_units_Z 4
_cell_length_a 18.393(5)
_cell_length_b 14.428(2)
_cell_length_c 17.396(2)
_cell_measurement_reflns_used 19
_cell_measurement_temperature 296.2
_cell_measurement_theta_max 15.0
_cell_measurement_theta_min 14.8
_cell_volume 4616.4(15)
_computing_cell_refinement 'Rigaku/AFC Diffractometer Control'
_computing_data_collection 'Rigaku/AFC Diffractometer Control'
_computing_data_reduction teXsan
_computing_publication_material teXsan
_computing_structure_refinement teXsan
_computing_structure_solution 'DIRDIF92 (PATTY)'
_diffrn_ambient_temperature 296.2
_diffrn_measurement_device_type 'Rigaku AFC7S'
_diffrn_measurement_method \w-2\q
_diffrn_orient_matrix_UB_11 -0.03017
_diffrn_orient_matrix_UB_12 -0.02196
_diffrn_orient_matrix_UB_13 0.04421
_diffrn_orient_matrix_UB_21 0.04116
_diffrn_orient_matrix_UB_22 -0.03989
_diffrn_orient_matrix_UB_23 0.01777
_diffrn_orient_matrix_UB_31 0.01874
_diffrn_orient_matrix_UB_32 0.05225
_diffrn_orient_matrix_UB_33 0.03215
_diffrn_radiation_detector 'scintillation counter'
_diffrn_radiation_monochromator graphite
_diffrn_radiation_source 'Rigaku sealed tube'
_diffrn_radiation_type 'Mo K\a'
_diffrn_radiation_wavelength 0.7107
_diffrn_reflns_av_sigmaI/netI 0.041
_diffrn_reflns_limit_h_max 23
_diffrn_reflns_limit_h_min 0
_diffrn_reflns_limit_k_max 18
_diffrn_reflns_limit_k_min 0
_diffrn_reflns_limit_l_max 22
_diffrn_reflns_limit_l_min 0
_diffrn_reflns_number 5863
_diffrn_reflns_reduction_process 'Lp corrections applied'
_diffrn_reflns_theta_max 27.52
_diffrn_reflns_theta_min 1.61
_diffrn_standards_decay_% -2.02
_diffrn_standards_interval_count 150
_diffrn_standards_number 3
_exptl_absorpt_coefficient_mu 1.375
_exptl_absorpt_correction_T_max 1.000
_exptl_absorpt_correction_T_min 0.553
_exptl_absorpt_correction_type refdelf
_exptl_absorpt_process_details '(Walker & Stuart, 1983)'
_exptl_crystal_colour blue
_exptl_crystal_density_diffrn 1.729
_exptl_crystal_density_method 'not measured'
_exptl_crystal_description prismatic
_exptl_crystal_F_000 2384.00
_exptl_crystal_size_max 0.650
_exptl_crystal_size_mid 0.300
_exptl_crystal_size_min 0.200
_refine_diff_density_max 0.36
_refine_diff_density_min -0.31
_refine_ls_extinction_method none
_refine_ls_goodness_of_fit_ref 1.829
_refine_ls_hydrogen_treatment noref
_refine_ls_matrix_type full
_refine_ls_number_constraints 0
_refine_ls_number_parameters 304
_refine_ls_number_reflns 3887
_refine_ls_number_restraints 0
_refine_ls_R_factor_gt 0.0314
_refine_ls_shift/su_max 3.2780
_refine_ls_shift/su_mean 0.3720
_refine_ls_structure_factor_coef F
_refine_ls_weighting_details 'w = 1/[\s^2^(Fo) + 0.00010|Fo|^2^]'
_refine_ls_weighting_scheme calc
_refine_ls_wR_factor_gt 0.0356
_reflns_number_gt 3887
_reflns_number_total 5863
_reflns_threshold_expression >3.0sigma(I)
_cod_data_source_file ic990234n.cif
_cod_data_source_block (py)2-ru3-CNXy
_cod_original_cell_volume 4616(1)
_cod_original_sg_symbol_H-M 'P b c n '
_cod_original_formula_sum 'C33 H39 Cl6 N3 O13 Ru3 '
_cod_database_code 4322237

loop_
_symmetry_equiv_pos_as_xyz
x,y,z
1/2-x,1/2-y,1/2+z
1/2+x,1/2-y,-z
-x,y,1/2-z
-x,-y,-z
1/2+x,1/2+y,1/2-z
1/2-x,1/2+y,z
x,-y,1/2+z

loop_
_atom_site_label
_atom_site_type_symbol
_atom_site_fract_x
_atom_site_fract_y
_atom_site_fract_z
_atom_site_U_iso_or_equiv
_atom_site_adp_type
_atom_site_occupancy
_atom_site_calc_flag
Ru(1) Ru 0.0000 0.26441(3) 0.2500 0.0395(1) Uani 1.00 d
Ru(2) Ru 0.06115(2) 0.05878(2) 0.18124(2) 0.03546(7) Uani 1.00 d
Cl(1) Cl 0.30342(8) 0.0062(1) -0.16875(8) 0.0879(5) Uani 1.00 d
Cl(2) Cl 0.31009(8) 0.13445(10) -0.04317(9) 0.0904(5) Uani 1.00 d
Cl(3) Cl 0.42003(8) -0.0041(1) -0.06055(9) 0.1015(5) Uani 1.00 d
O(1) O 0.0000 0.1234(2) 0.2500 0.0357(9) Uani 1.00 d
O(2) O 0.1133(1) 0.2697(2) 0.2470(2) 0.0613(9) Uani 1.00 d
O(3) O 0.1521(1) 0.1283(2) 0.2152(2) 0.0618(9) Uani 1.00 d
O(4) O -0.0116(2) 0.2695(2) 0.1322(2) 0.0650(9) Uani 1.00 d
O(5) O 0.0440(2) 0.1436(2) 0.0889(2) 0.0654(10) Uani 1.00 d
O(6) O -0.0209(1) -0.0217(2) 0.1381(2) 0.0548(8) Uani 1.00 d
O(7) O 0.0913(2) -0.0401(2) 0.2592(2) 0.0548(8) Uani 1.00 d
N(1) N 0.1315(2) -0.0161(2) 0.1055(2) 0.0426(9) Uani 1.00 d
N(2) N -0.009(2) 0.4756(3) 0.258(2) 0.041(5) Uani 0.50 d
C(1) C 0.1610(2) 0.2099(3) 0.2378(2) 0.047(1) Uani 1.00 d
C(2) C 0.2376(2) 0.2371(3) 0.2548(3) 0.072(1) Uani 1.00 d
C(3) C 0.0122(2) 0.2195(3) 0.0808(2) 0.049(1) Uani 1.00 d
C(4) C 0.0032(3) 0.2540(3) -0.0004(3) 0.078(2) Uani 1.00 d
C(5) C 0.0743(2) -0.0551(2) 0.3272(2) 0.043(1) Uani 1.00 d
C(6) C 0.1211(2) -0.1220(3) 0.3713(2) 0.057(1) Uani 1.00 d
C(7) C 0.1107(2) -0.0390(3) 0.0341(2) 0.055(1) Uani 1.00 d
C(8) C 0.1537(3) -0.0903(4) -0.0142(3) 0.073(2) Uani 1.00 d
C(9) C 0.2206(3) -0.1183(3) 0.0097(3) 0.077(2) Uani 1.00 d
C(10) C 0.2432(3) -0.0952(4) 0.0825(3) 0.076(2) Uani 1.00 d
C(11) C 0.1970(2) -0.0443(3) 0.1278(3) 0.059(1) Uani 1.00 d
C(12) C 0.0000 0.3947(3) 0.2500 0.046(2) Uani 1.00 d
C(13) C 0.011(1) 0.5706(4) 0.249(4) 0.042(4) Uani 0.50 d
C(14) C 0.0612(9) 0.594(1) 0.1928(9) 0.068(5) Uani 0.50 d
C(15) C 0.1050(6) 0.5198(10) 0.1489(6) 0.087(4) Uani 0.50 d
C(16) C 0.0740(8) 0.6848(9) 0.1779(8) 0.089(5) Uani 0.50 d
C(17) C 0.030(2) 0.750(2) 0.214(2) 0.102(9) Uani 0.50 d
C(18) C -0.021(3) 0.726(2) 0.265(1) 0.11(1) Uani 0.50 d
C(19) C -0.0326(7) 0.6354(7) 0.2814(8) 0.064(4) Uani 0.50 d
C(20) C -0.0880(9) 0.607(1) 0.3369(9) 0.079(5) Uani 0.50 d
C(21) C 0.3609(2) 0.0692(3) -0.1084(3) 0.065(1) Uani 1.00 d
H(1) H 0.2556 0.1990 0.2962 0.0902 Uiso 1.00 calc
H(2) H 0.2669 0.2300 0.2116 0.0902 Uiso 1.00 calc
H(3) H 0.2387 0.3003 0.2721 0.0902 Uiso 1.00 calc
H(4) H 0.0260 0.3116 -0.0064 0.0933 Uiso 1.00 calc
H(5) H 0.0231 0.2100 -0.0353 0.0933 Uiso 1.00 calc
H(6) H -0.0480 0.2602 -0.0112 0.0933 Uiso 1.00 calc
H(7) H 0.1034 -0.1285 0.4217 0.0687 Uiso 1.00 calc
H(8) H 0.1203 -0.1807 0.3458 0.0687 Uiso 1.00 calc
H(9) H 0.1698 -0.0997 0.3722 0.0687 Uiso 1.00 calc
H(10) H 0.0646 -0.0188 0.0161 0.0651 Uiso 1.00 calc
H(11) H 0.1358 -0.1070 -0.0638 0.0860 Uiso 1.00 calc
H(12) H 0.2511 -0.1528 -0.0245 0.0912 Uiso 1.00 calc
H(13) H 0.2892 -0.1138 0.1000 0.0915 Uiso 1.00 calc
H(14) H 0.2131 -0.0285 0.1783 0.0704 Uiso 1.00 calc
H(15) H 0.3891 0.1103 -0.1387 0.0787 Uiso 1.00 calc
H(16) H 0.0712 0.4795 0.1218 0.1028 Uiso 0.50 calc
H(17) H 0.1386 0.5437 0.1149 0.1028 Uiso 0.50 calc
H(18) H 0.1293 0.4806 0.1865 0.1028 Uiso 0.50 calc
H(19) H 0.1110 0.7046 0.1405 0.1240 Uiso 0.50 calc
H(20) H 0.0433 0.8173 0.2039 0.1254 Uiso 0.50 calc
H(21) H -0.0463 0.7773 0.2912 0.1149 Uiso 0.50 calc
H(22) H -0.1152 0.6577 0.3598 0.1088 Uiso 0.50 calc
H(23) H -0.1247 0.5648 0.3161 0.1088 Uiso 0.50 calc
H(24) H -0.0678 0.5727 0.3815 0.1088 Uiso 0.50 calc

loop_
_atom_site_aniso_label
_atom_site_aniso_U_11
_atom_site_aniso_U_22
_atom_site_aniso_U_33
_atom_site_aniso_U_12
_atom_site_aniso_U_13
_atom_site_aniso_U_23
Ru(1) 0.0425(2) 0.0343(2) 0.0417(2) 0.0000 0.0004(2) 0.0000
Ru(2) 0.0346(2) 0.0368(1) 0.0350(2) -0.0002(1) 0.0031(1) 0.0003(1)
Cl(1) 0.0945(10) 0.0947(9) 0.0745(9) -0.0062(8) 0.0015(8) -0.0182(8)
Cl(2) 0.0807(9) 0.0987(9) 0.092(1) 0.0142(8) -0.0137(8) -0.0309(8)
Cl(3) 0.0868(10) 0.117(1) 0.101(1) 0.0338(9) -0.0011(9) 0.0227(10)
O(1) 0.032(2) 0.035(1) 0.040(2) 0.0000 -0.002(2) 0.0000
O(2) 0.039(2) 0.047(1) 0.097(2) -0.006(1) 0.000(2) -0.008(2)
O(3) 0.039(2) 0.062(2) 0.085(2) -0.006(1) 0.007(2) -0.024(2)
O(4) 0.098(3) 0.052(1) 0.045(2) 0.021(2) -0.001(2) 0.006(1)
O(5) 0.095(2) 0.061(2) 0.040(2) 0.025(2) 0.017(2) 0.012(1)
O(6) 0.046(2) 0.070(2) 0.048(2) -0.014(1) 0.008(1) -0.017(1)
O(7) 0.062(2) 0.060(1) 0.042(2) 0.021(1) 0.012(1) 0.010(1)
N(1) 0.041(2) 0.044(1) 0.042(2) 0.000(1) 0.010(2) -0.002(1)
N(2) 0.04(1) 0.041(2) 0.04(1) 0.003(3) 0.010(6) -0.006(4)
C(1) 0.042(2) 0.050(2) 0.049(3) -0.007(2) 0.000(2) 0.002(2)
C(2) 0.046(2) 0.063(2) 0.107(4) -0.008(2) -0.004(3) -0.009(3)
C(3) 0.049(3) 0.052(2) 0.046(2) 0.003(2) 0.007(2) 0.009(2)
C(4) 0.107(4) 0.084(3) 0.044(2) 0.036(3) 0.015(3) 0.016(2)
C(5) 0.038(2) 0.042(2) 0.049(2) -0.004(2) -0.003(2) 0.002(2)
C(6) 0.043(2) 0.075(3) 0.054(3) 0.014(2) 0.002(2) 0.022(2)
C(7) 0.059(3) 0.064(2) 0.043(2) 0.001(2) 0.006(2) -0.007(2)
C(8) 0.078(4) 0.090(3) 0.051(3) 0.002(3) 0.010(3) -0.017(3)
C(9) 0.082(4) 0.075(3) 0.075(4) 0.016(3) 0.027(3) -0.014(3)
C(10) 0.056(3) 0.091(3) 0.082(4) 0.023(3) 0.012(3) -0.006(3)
C(11) 0.051(3) 0.077(3) 0.051(3) 0.014(2) 0.002(2) -0.007(2)
C(12) 0.048(3) 0.047(3) 0.043(3) 0.0000 -0.004(3) 0.0000
C(13) 0.04(2) 0.036(3) 0.052(5) 0.008(4) -0.04(2) 0.000(8)
C(14) 0.07(1) 0.08(1) 0.052(10) -0.025(8) -0.023(8) 0.038(8)
C(15) 0.058(7) 0.15(1) 0.057(7) 0.006(7) 0.000(5) 0.017(7)
C(16) 0.11(1) 0.087(9) 0.071(9) -0.044(8) -0.055(8) 0.032(7)
C(17) 0.16(2) 0.05(1) 0.09(2) -0.02(1) -0.08(2) 0.014(8)
C(18) 0.21(4) 0.05(1) 0.06(3) 0.02(1) -0.06(2) -0.017(9)
C(19) 0.068(8) 0.051(6) 0.072(9) 0.019(5) -0.032(6) -0.018(5)
C(20) 0.08(1) 0.09(1) 0.063(10) 0.029(8) -0.015(7) -0.035(8)
C(21) 0.056(3) 0.070(3) 0.068(3) -0.001(2) 0.005(3) 0.012(3)

loop_
_atom_type_symbol
_atom_type_description
_atom_type_scat_dispersion_real
_atom_type_scat_dispersion_imag
_atom_type_scat_source
Ru Ru -1.259 0.836
;International Tables for Crystallography
(1992, Vol. C, Tables 4.2.6.8 and 6.1.1.1)
;
O O 0.011 0.006
;International Tables for Crystallography
(1992, Vol. C, Tables 4.2.6.8 and 6.1.1.1)
;
C C 0.003 0.002
;International Tables for Crystallography
(1992, Vol. C, Tables 4.2.6.8 and 6.1.1.1)
;
N N 0.006 0.003
;International Tables for Crystallography
(1992, Vol. C, Tables 4.2.6.8 and 6.1.1.1)
;
H H 0.000 0.000
;International Tables for Crystallography
(1992, Vol. C, Table 6.1.1.2)
;
Cl Cl 0.148 0.159
;International Tables for Crystallography
(1992, Vol. C, Tables 4.2.6.8 and 6.1.1.1)
;

loop_
_geom_angle_atom_site_label_1
_geom_angle_atom_site_label_2
_geom_angle_atom_site_label_3
_geom_angle
_geom_angle_site_symmetry_1
_geom_angle_site_symmetry_2
_geom_angle_site_symmetry_3
_geom_angle_publ_flag
O(1) Ru(1) O(2) 92.12(7) 1_555 1_555 1_555 yes
O(1) Ru(1) O(2) 92.12(7) 1_555 1_555 4_555 yes
O(1) Ru(1) O(4) 92.02(7) 1_555 1_555 1_555 yes
O(1) Ru(1) O(4) 92.02(7) 1_555 1_555 4_555 yes
O(1) Ru(1) C(12) 180.0 1_555 1_555 1_555 yes
O(2) Ru(1) O(2) 175.8(1) 1_555 1_555 4_555 yes
O(2) Ru(1) O(4) 94.4(1) 1_555 1_555 1_555 yes
O(2) Ru(1) O(4) 85.4(1) 1_555 1_555 4_555 yes
O(2) Ru(1) C(12) 87.88(7) 1_555 1_555 1_555 yes
O(2) Ru(1) O(4) 85.4(1) 4_555 1_555 1_555 yes
O(2) Ru(1) O(4) 94.4(1) 4_555 1_555 4_555 yes
O(2) Ru(1) C(12) 87.88(7) 4_555 1_555 1_555 yes
O(4) Ru(1) O(4) 176.0(1) 1_555 1_555 4_555 yes
O(4) Ru(1) C(12) 87.98(7) 1_555 1_555 1_555 yes
O(4) Ru(1) C(12) 87.98(7) 4_555 1_555 1_555 yes
O(1) Ru(2) O(3) 93.57(9) 1_555 1_555 1_555 yes
O(1) Ru(2) O(5) 96.35(10) 1_555 1_555 1_555 yes
O(1) Ru(2) O(6) 94.21(9) 1_555 1_555 1_555 yes
O(1) Ru(2) O(7) 94.93(9) 1_555 1_555 1_555 yes
O(1) Ru(2) N(1) 178.67(10) 1_555 1_555 1_555 yes
O(3) Ru(2) O(5) 93.4(1) 1_555 1_555 1_555 yes
O(3) Ru(2) O(6) 172.2(1) 1_555 1_555 1_555 yes
O(3) Ru(2) O(7) 85.9(1) 1_555 1_555 1_555 yes
O(3) Ru(2) N(1) 86.0(1) 1_555 1_555 1_555 yes
O(5) Ru(2) O(6) 86.4(1) 1_555 1_555 1_555 yes
O(5) Ru(2) O(7) 168.7(1) 1_555 1_555 1_555 yes
O(5) Ru(2) N(1) 84.9(1) 1_555 1_555 1_555 yes
O(6) Ru(2) O(7) 92.7(1) 1_555 1_555 1_555 yes
O(6) Ru(2) N(1) 86.2(1) 1_555 1_555 1_555 yes
O(7) Ru(2) N(1) 83.8(1) 1_555 1_555 1_555 yes
Ru(1) O(1) Ru(2) 119.58(7) 1_555 1_555 1_555 yes
Ru(1) O(1) Ru(2) 119.58(7) 1_555 1_555 4_555 yes
Ru(2) O(1) Ru(2) 120.8(1) 1_555 1_555 4_555 yes
Ru(1) O(2) C(1) 133.1(2) 1_555 1_555 1_555 yes
Ru(2) O(3) C(1) 131.4(3) 1_555 1_555 1_555 yes
Ru(1) O(4) C(3) 131.7(3) 1_555 1_555 1_555 yes
Ru(2) O(5) C(3) 133.2(3) 1_555 1_555 1_555 yes
Ru(2) O(6) C(5) 128.4(3) 1_555 1_555 4_555 yes
Ru(2) O(7) C(5) 133.2(2) 1_555 1_555 1_555 yes
Ru(2) N(1) C(7) 121.5(3) 1_555 1_555 1_555 yes
Ru(2) N(1) C(11) 121.5(3) 1_555 1_555 1_555 yes
C(7) N(1) C(11) 117.0(3) 1_555 1_555 1_555 yes
N(2) N(2) C(12) 79.4(8) 4_555 1_555 1_555 yes
N(2) N(2) C(13) 74(2) 4_555 1_555 1_555 yes
N(2) N(2) C(13) 87(2) 4_555 1_555 4_555 yes
C(12) N(2) C(13) 153(2) 1_555 1_555 1_555 yes
C(12) N(2) C(13) 166(3) 1_555 1_555 4_555 yes
C(13) N(2) C(13) 16(2) 1_555 1_555 4_555 yes
O(2) C(1) O(3) 127.0(4) 1_555 1_555 1_555 yes
O(2) C(1) C(2) 117.3(3) 1_555 1_555 1_555 yes
O(3) C(1) C(2) 115.7(4) 1_555 1_555 1_555 yes
C(1) C(2) H(1) 108.8(4) 1_555 1_555 1_555 no
C(1) C(2) H(2) 111.0(4) 1_555 1_555 1_555 no
C(1) C(2) H(3) 109.4(4) 1_555 1_555 1_555 no
H(1) C(2) H(2) 109.8(4) 1_555 1_555 1_555 no
H(1) C(2) H(3) 107.4(5) 1_555 1_555 1_555 no
H(2) C(2) H(3) 110.3(4) 1_555 1_555 1_555 no
O(4) C(3) O(5) 126.8(4) 1_555 1_555 1_555 yes
O(4) C(3) C(4) 116.7(3) 1_555 1_555 1_555 yes
O(5) C(3) C(4) 116.5(4) 1_555 1_555 1_555 yes
C(3) C(4) H(4) 110.4(5) 1_555 1_555 1_555 no
C(3) C(4) H(5) 109.6(4) 1_555 1_555 1_555 no
C(3) C(4) H(6) 108.7(4) 1_555 1_555 1_555 no
H(4) C(4) H(5) 110.5(5) 1_555 1_555 1_555 no
H(4) C(4) H(6) 109.4(4) 1_555 1_555 1_555 no
H(5) C(4) H(6) 108.1(6) 1_555 1_555 1_555 no
O(6) C(5) O(7) 126.2(4) 4_555 1_555 1_555 yes
O(6) C(5) C(6) 116.8(4) 4_555 1_555 1_555 yes
O(7) C(5) C(6) 116.9(3) 1_555 1_555 1_555 yes
C(5) C(6) H(7) 110.0(4) 1_555 1_555 1_555 no
C(5) C(6) H(8) 108.8(4) 1_555 1_555 1_555 no
C(5) C(6) H(9) 109.2(3) 1_555 1_555 1_555 no
H(7) C(6) H(8) 109.8(4) 1_555 1_555 1_555 no
H(7) C(6) H(9) 110.3(4) 1_555 1_555 1_555 no
H(8) C(6) H(9) 108.8(4) 1_555 1_555 1_555 no
N(1) C(7) C(8) 122.4(4) 1_555 1_555 1_555 yes
N(1) C(7) H(10) 119.1(4) 1_555 1_555 1_555 no
C(8) C(7) H(10) 118.5(4) 1_555 1_555 1_555 no
C(7) C(8) C(9) 119.6(5) 1_555 1_555 1_555 yes
C(7) C(8) H(11) 119.4(5) 1_555 1_555 1_555 no
C(9) C(8) H(11) 120.9(5) 1_555 1_555 1_555 no
C(8) C(9) C(10) 119.0(4) 1_555 1_555 1_555 yes
C(8) C(9) H(12) 119.6(6) 1_555 1_555 1_555 no
C(10) C(9) H(12) 121.4(6) 1_555 1_555 1_555 no
C(9) C(10) C(11) 118.1(5) 1_555 1_555 1_555 yes
C(9) C(10) H(13) 120.2(5) 1_555 1_555 1_555 no
C(11) C(10) H(13) 121.6(5) 1_555 1_555 1_555 no
N(1) C(11) C(10) 123.9(4) 1_555 1_555 1_555 yes
N(1) C(11) H(14) 118.5(4) 1_555 1_555 1_555 no
C(10) C(11) H(14) 117.7(4) 1_555 1_555 1_555 no
Ru(1) C(12) N(2) 169.4(8) 1_555 1_555 1_555 yes
Ru(1) C(12) N(2) 169.4(8) 1_555 1_555 4_555 yes
N(2) C(12) N(2) 21(1) 1_555 1_555 4_555 yes
N(2) C(13) N(2) 17(1) 1_555 1_555 4_555 yes
N(2) C(13) C(13) 74(2) 1_555 1_555 4_555 yes
N(2) C(13) C(14) 118(3) 1_555 1_555 1_555 yes
N(2) C(13) C(14) 85(2) 1_555 1_555 4_555 yes
N(2) C(13) C(19) 117(3) 1_555 1_555 1_555 yes
N(2) C(13) C(19) 156(6) 1_555 1_555 4_555 yes
N(2) C(13) C(13) 88(1) 4_555 1_555 4_555 yes
N(2) C(13) C(14) 101(3) 4_555 1_555 1_555 yes
N(2) C(13) C(14) 103(2) 4_555 1_555 4_555 yes
N(2) C(13) C(19) 135(3) 4_555 1_555 1_555 yes
N(2) C(13) C(19) 140(5) 4_555 1_555 4_555 yes
C(13) C(13) C(14) 133(20) 4_555 1_555 1_555 yes
C(13) C(13) C(14) 36(17) 4_555 1_555 4_555 yes
C(13) C(13) C(19) 52(9) 4_555 1_555 1_555 yes
C(13) C(13) C(19) 111(9) 4_555 1_555 4_555 yes
C(14) C(13) C(14) 152(1) 1_555 1_555 4_555 yes
C(14) C(13) C(19) 121(2) 1_555 1_555 1_555 yes
C(14) C(13) C(19) 40(2) 1_555 1_555 4_555 yes
C(14) C(13) C(19) 32(1) 4_555 1_555 1_555 yes
C(14) C(13) C(19) 112(1) 4_555 1_555 4_555 yes
C(19) C(13) C(19) 80(1) 1_555 1_555 4_555 yes
C(13) C(14) C(13) 9(3) 1_555 1_555 4_555 yes
C(13) C(14) C(15) 121(1) 1_555 1_555 1_555 yes
C(13) C(14) C(16) 119(1) 1_555 1_555 1_555 yes
C(13) C(14) C(19) 55(1) 1_555 1_555 4_555 yes
C(13) C(14) C(20) 179(3) 1_555 1_555 4_555 yes
C(13) C(14) H(23) 128(1) 1_555 1_555 4_555 no
C(13) C(14) C(15) 124(1) 4_555 1_555 1_555 yes
C(13) C(14) C(16) 116(1) 4_555 1_555 1_555 yes
C(13) C(14) C(19) 52(1) 4_555 1_555 4_555 yes
C(13) C(14) C(20) 170(2) 4_555 1_555 4_555 yes
C(13) C(14) H(23) 137(1) 4_555 1_555 4_555 no
C(15) C(14) C(16) 119(1) 1_555 1_555 1_555 yes
C(15) C(14) C(19) 176(2) 1_555 1_555 4_555 yes
C(15) C(14) C(20) 58(2) 1_555 1_555 4_555 yes
C(15) C(14) H(23) 38.5(7) 1_555 1_555 4_555 no
C(16) C(14) C(19) 64(1) 1_555 1_555 4_555 yes
C(16) C(14) C(20) 60(2) 1_555 1_555 4_555 yes
C(16) C(14) H(23) 98(1) 1_555 1_555 4_555 no
C(19) C(14) C(20) 124(3) 4_555 1_555 4_555 yes
C(19) C(14) H(23) 145(2) 4_555 1_555 4_555 no
C(20) C(14) H(23) 51(2) 4_555 1_555 4_555 no
C(14) C(15) C(20) 28.5(7) 1_555 1_555 4_555 yes
C(14) C(15) H(16) 108(1) 1_555 1_555 1_555 no
C(14) C(15) H(17) 114(1) 1_555 1_555 1_555 no
C(14) C(15) H(18) 108(1) 1_555 1_555 1_555 no
C(14) C(15) H(23) 54.1(9) 1_555 1_555 4_555 no
C(14) C(15) H(24) 57.2(8) 1_555 1_555 4_555 no
C(20) C(15) H(16) 120(1) 4_555 1_555 1_555 no
C(20) C(15) H(17) 85(1) 4_555 1_555 1_555 no
C(20) C(15) H(18) 122(1) 4_555 1_555 1_555 no
C(20) C(15) H(23) 47.7(9) 4_555 1_555 4_555 no
C(20) C(15) H(24) 46.8(8) 4_555 1_555 4_555 no
H(16) C(15) H(17) 109(1) 1_555 1_555 1_555 no
H(16) C(15) H(18) 105(1) 1_555 1_555 1_555 no
H(16) C(15) H(23) 162(1) 1_555 1_555 4_555 no
H(16) C(15) H(24) 78.2(7) 1_555 1_555 4_555 no
H(17) C(15) H(18) 109(1) 1_555 1_555 1_555 no
H(17) C(15) H(23) 84(1) 1_555 1_555 4_555 no
H(17) C(15) H(24) 81.8(9) 1_555 1_555 4_555 no
H(18) C(15) H(23) 78.0(8) 1_555 1_555 4_555 no
H(18) C(15) H(24) 164(1) 1_555 1_555 4_555 no
H(23) C(15) H(24) 93(1) 4_555 1_555 4_555 no
C(14) C(16) C(17) 117(1) 1_555 1_555 1_555 yes
C(14) C(16) C(18) 98(1) 1_555 1_555 4_555 yes
C(14) C(16) C(19) 40.7(8) 1_555 1_555 4_555 yes
C(14) C(16) C(20) 32.9(9) 1_555 1_555 4_555 yes
C(14) C(16) H(19) 121(1) 1_555 1_555 1_555 no
C(14) C(16) H(22) 83(1) 1_555 1_555 4_555 no
C(17) C(16) C(18) 20.4(10) 1_555 1_555 4_555 yes
C(17) C(16) C(19) 77(1) 1_555 1_555 4_555 yes
C(17) C(16) C(20) 150(1) 1_555 1_555 4_555 yes
C(17) C(16) H(19) 120(1) 1_555 1_555 1_555 no
C(17) C(16) H(22) 158(1) 1_555 1_555 4_555 no
C(18) C(16) C(19) 57(1) 4_555 1_555 4_555 yes
C(18) C(16) C(20) 131(1) 4_555 1_555 4_555 yes
C(18) C(16) H(19) 139(1) 4_555 1_555 1_555 no
C(18) C(16) H(22) 175(1) 4_555 1_555 4_555 no
C(19) C(16) C(20) 73(1) 4_555 1_555 4_555 yes
C(19) C(16) H(19) 162(1) 4_555 1_555 1_555 no
C(19) C(16) H(22) 124(1) 4_555 1_555 4_555 no
C(20) C(16) H(19) 88(1) 4_555 1_555 1_555 no
C(20) C(16) H(22) 50(1) 4_555 1_555 4_555 no
H(19) C(16) H(22) 38.3(7) 1_555 1_555 4_555 no
C(16) C(17) C(17) 136(1) 1_555 1_555 4_555 yes
C(16) C(17) C(18) 121(1) 1_555 1_555 1_555 yes
C(16) C(17) C(18) 92(9) 1_555 1_555 4_555 yes
C(16) C(17) C(19) 47(1) 1_555 1_555 4_555 yes
C(16) C(17) H(20) 115(3) 1_555 1_555 1_555 no
C(16) C(17) H(21) 95(6) 1_555 1_555 4_555 no
C(17) C(17) C(18) 15(2) 4_555 1_555 1_555 yes
C(17) C(17) C(18) 43(10) 4_555 1_555 4_555 yes
C(17) C(17) C(19) 89(1) 4_555 1_555 4_555 yes
C(17) C(17) H(20) 106(2) 4_555 1_555 1_555 no
C(17) C(17) H(21) 122(5) 4_555 1_555 4_555 no
C(18) C(17) C(18) 31(10) 1_555 1_555 4_555 yes
C(18) C(17) C(19) 74(1) 1_555 1_555 4_555 yes
C(18) C(17) H(20) 122(4) 1_555 1_555 1_555 no
C(18) C(17) H(21) 138(7) 1_555 1_555 4_555 no
C(18) C(17) C(19) 47(7) 4_555 1_555 4_555 yes
C(18) C(17) H(20) 145(9) 4_555 1_555 1_555 no
C(18) C(17) H(21) 146(8) 4_555 1_555 4_555 no
C(19) C(17) H(20) 162(4) 4_555 1_555 1_555 no
C(19) C(17) H(21) 140(6) 4_555 1_555 4_555 no
H(20) C(17) H(21) 23(2) 1_555 1_555 4_555 no
C(16) C(18) C(17) 171(2) 4_555 1_555 1_555 yes
C(16) C(18) C(17) 66(9) 4_555 1_555 4_555 yes
C(16) C(18) C(18) 154(2) 4_555 1_555 4_555 yes
C(16) C(18) C(19) 51(1) 4_555 1_555 1_555 yes
C(16) C(18) C(19) 110(1) 4_555 1_555 4_555 yes
C(16) C(18) H(21) 71(2) 4_555 1_555 1_555 no
C(17) C(18) C(17) 120(12) 1_555 1_555 4_555 yes
C(17) C(18) C(18) 17(2) 1_555 1_555 4_555 yes
C(17) C(18) C(19) 120(1) 1_555 1_555 1_555 yes
C(17) C(18) C(19) 61(1) 1_555 1_555 4_555 yes
C(17) C(18) H(21) 116(4) 1_555 1_555 1_555 no
C(17) C(18) C(18) 130(12) 4_555 1_555 4_555 yes
C(17) C(18) C(19) 116(9) 4_555 1_555 1_555 yes
C(17) C(18) C(19) 161(7) 4_555 1_555 4_555 yes
C(17) C(18) H(21) 16(4) 4_555 1_555 1_555 no
C(18) C(18) C(19) 104(2) 4_555 1_555 1_555 yes
C(18) C(18) C(19) 46(1) 4_555 1_555 4_555 yes
C(18) C(18) H(21) 130(3) 4_555 1_555 1_555 no
C(19) C(18) C(19) 59(1) 1_555 1_555 4_555 yes
C(19) C(18) H(21) 123(4) 1_555 1_555 1_555 no
C(19) C(18) H(21) 176(5) 4_555 1_555 1_555 no
C(13) C(19) C(13) 16(1) 1_555 1_555 4_555 yes
C(13) C(19) C(14) 95(2) 1_555 1_555 4_555 yes
C(13) C(19) C(16) 168(3) 1_555 1_555 4_555 yes
C(13) C(19) C(17) 133(2) 1_555 1_555 4_555 yes
C(13) C(19) C(18) 119(2) 1_555 1_555 1_555 yes
C(13) C(19) C(18) 89(2) 1_555 1_555 4_555 yes
C(13) C(19) C(19) 44(2) 1_555 1_555 4_555 yes
C(13) C(19) C(20) 119(2) 1_555 1_555 1_555 yes
C(13) C(19) C(14) 84(3) 4_555 1_555 4_555 yes
C(13) C(19) C(16) 158(2) 4_555 1_555 4_555 yes
C(13) C(19) C(17) 145(3) 4_555 1_555 4_555 yes
C(13) C(19) C(18) 129(3) 4_555 1_555 1_555 yes
C(13) C(19) C(18) 101(2) 4_555 1_555 4_555 yes
C(13) C(19) C(19) 55(2) 4_555 1_555 4_555 yes
C(13) C(19) C(20) 108(2) 4_555 1_555 1_555 yes
C(14) C(19) C(16) 75(1) 4_555 1_555 4_555 yes
C(14) C(19) C(17) 130(2) 4_555 1_555 4_555 yes
C(14) C(19) C(18) 145(2) 4_555 1_555 1_555 yes
C(14) C(19) C(18) 174(2) 4_555 1_555 4_555 yes
C(14) C(19) C(19) 139(1) 4_555 1_555 4_555 yes
C(14) C(19) C(20) 24(1) 4_555 1_555 1_555 yes
C(16) C(19) C(17) 54(2) 4_555 1_555 4_555 yes
C(16) C(19) C(18) 70(1) 4_555 1_555 1_555 yes
C(16) C(19) C(18) 99(1) 4_555 1_555 4_555 yes
C(16) C(19) C(19) 145(1) 4_555 1_555 4_555 yes
C(16) C(19) C(20) 50.8(10) 4_555 1_555 1_555 yes
C(17) C(19) C(18) 16(2) 4_555 1_555 1_555 yes
C(17) C(19) C(18) 44.7(9) 4_555 1_555 4_555 yes
C(17) C(19) C(19) 90(1) 4_555 1_555 4_555 yes
C(17) C(19) C(20) 105(1) 4_555 1_555 1_555 yes
C(18) C(19) C(18) 29(3) 1_555 1_555 4_555 yes
C(18) C(19) C(19) 75(1) 1_555 1_555 4_555 yes
C(18) C(19) C(20) 121(1) 1_555 1_555 1_555 yes
C(18) C(19) C(19) 45(1) 4_555 1_555 4_555 yes
C(18) C(19) C(20) 150(1) 4_555 1_555 1_555 yes
C(19) C(19) C(20) 163.7(7) 4_555 1_555 1_555 yes
C(14) C(20) C(15) 92(2) 4_555 1_555 4_555 yes
C(14) C(20) C(16) 86(2) 4_555 1_555 4_555 yes
C(14) C(20) C(19) 30(2) 4_555 1_555 1_555 yes
C(14) C(20) H(22) 145(3) 4_555 1_555 1_555 no
C(14) C(20) H(23) 92(2) 4_555 1_555 1_555 no
C(14) C(20) H(24) 99(2) 4_555 1_555 1_555 no
C(15) C(20) C(16) 177(1) 4_555 1_555 4_555 yes
C(15) C(20) C(19) 123(1) 4_555 1_555 1_555 yes
C(15) C(20) H(22) 121(1) 4_555 1_555 1_555 no
C(15) C(20) H(23) 46.6(10) 4_555 1_555 1_555 no
C(15) C(20) H(24) 57(1) 4_555 1_555 1_555 no
C(16) C(20) C(19) 55(1) 4_555 1_555 1_555 yes
C(16) C(20) H(22) 59(1) 4_555 1_555 1_555 no
C(16) C(20) H(23) 131(1) 4_555 1_555 1_555 no
C(16) C(20) H(24) 124(1) 4_555 1_555 1_555 no
C(19) C(20) H(22) 114(1) 1_555 1_555 1_555 no
C(19) C(20) H(23) 114(1) 1_555 1_555 1_555 no
C(19) C(20) H(24) 113(1) 1_555 1_555 1_555 no
H(22) C(20) H(23) 105(1) 1_555 1_555 1_555 no
H(22) C(20) H(24) 104(1) 1_555 1_555 1_555 no
H(23) C(20) H(24) 103(1) 1_555 1_555 1_555 no
Cl(1) C(21) Cl(2) 110.4(3) 1_555 1_555 1_555 yes
Cl(1) C(21) Cl(3) 110.6(2) 1_555 1_555 1_555 yes
Cl(1) C(21) H(15) 108.9(4) 1_555 1_555 1_555 no
Cl(2) C(21) Cl(3) 110.7(3) 1_555 1_555 1_555 yes
Cl(2) C(21) H(15) 108.5(4) 1_555 1_555 1_555 no
Cl(3) C(21) H(15) 107.8(4) 1_555 1_555 1_555 no

loop_
_geom_bond_atom_site_label_1
_geom_bond_atom_site_label_2
_geom_bond_distance
_geom_bond_site_symmetry_1
_geom_bond_site_symmetry_2
_geom_bond_publ_flag
Ru(1) O(1) 2.035(3) 1_555 1_555 yes
Ru(1) O(2) 2.085(3) 1_555 1_555 yes
Ru(1) O(2) 2.085(3) 1_555 4_555 yes
Ru(1) O(4) 2.061(3) 1_555 1_555 yes
Ru(1) O(4) 2.061(3) 1_555 4_555 yes
Ru(1) C(12) 1.880(5) 1_555 1_555 yes
Ru(2) O(1) 1.888(1) 1_555 1_555 yes
Ru(2) O(3) 2.038(3) 1_555 1_555 yes
Ru(2) O(5) 2.044(3) 1_555 1_555 yes
Ru(2) O(6) 2.047(3) 1_555 1_555 yes
Ru(2) O(7) 2.045(3) 1_555 1_555 yes
Ru(2) N(1) 2.139(3) 1_555 1_555 yes
Cl(1) C(21) 1.745(5) 1_555 1_555 yes
Cl(2) C(21) 1.746(5) 1_555 1_555 yes
Cl(3) C(21) 1.731(5) 1_555 1_555 yes
O(2) C(1) 1.241(4) 1_555 1_555 yes
O(3) C(1) 1.252(4) 1_555 1_555 yes
O(4) C(3) 1.229(4) 1_555 1_555 yes
O(5) C(3) 1.249(4) 1_555 1_555 yes
O(6) C(5) 1.250(4) 1_555 4_555 yes
O(7) C(5) 1.244(4) 1_555 1_555 yes
N(1) C(7) 1.341(5) 1_555 1_555 yes
N(1) C(11) 1.330(5) 1_555 1_555 yes
N(2) N(2) 0.44(3) 1_555 4_555 yes
N(2) C(12) 1.188(7) 1_555 1_555 yes
N(2) C(13) 1.43(1) 1_555 1_555 yes
N(2) C(13) 1.38(1) 1_555 4_555 yes
C(1) C(2) 1.492(5) 1_555 1_555 yes
C(3) C(4) 1.507(6) 1_555 1_555 yes
C(5) C(6) 1.504(5) 1_555 1_555 yes
C(7) C(8) 1.372(6) 1_555 1_555 yes
C(8) C(9) 1.360(7) 1_555 1_555 yes
C(9) C(10) 1.374(7) 1_555 1_555 yes
C(10) C(11) 1.372(6) 1_555 1_555 yes
C(13) C(13) 0.41(6) 1_555 4_555 yes
C(13) C(14) 1.39(7) 1_555 1_555 yes
C(13) C(14) 1.70(6) 1_555 4_555 yes
C(13) C(19) 1.35(4) 1_555 1_555 yes
C(13) C(19) 1.15(4) 1_555 4_555 yes
C(14) C(15) 1.54(2) 1_555 1_555 yes
C(14) C(16) 1.35(2) 1_555 1_555 yes
C(14) C(19) 0.91(2) 1_555 4_555 yes
C(14) C(20) 0.74(2) 1_555 4_555 yes
C(15) C(20) 1.32(2) 1_555 4_555 yes
C(16) C(17) 1.39(5) 1_555 1_555 yes
C(16) C(18) 1.52(5) 1_555 4_555 yes
C(16) C(19) 1.26(2) 1_555 4_555 yes
C(16) C(20) 1.18(2) 1_555 4_555 yes
C(17) C(17) 1.67(10) 1_555 4_555 yes
C(17) C(18) 1.34(3) 1_555 1_555 yes
C(17) C(18) 0.53(4) 1_555 4_555 yes
C(17) C(19) 1.66(3) 1_555 4_555 yes
C(18) C(18) 0.93(10) 1_555 4_555 yes
C(18) C(19) 1.36(4) 1_555 1_555 yes
C(18) C(19) 1.83(3) 1_555 4_555 yes
C(19) C(19) 1.62(3) 1_555 4_555 yes
C(19) C(20) 1.46(2) 1_555 1_555 yes

loop_
_geom_contact_atom_site_label_1
_geom_contact_atom_site_label_2
_geom_contact_distance
_geom_contact_site_symmetry_1
_geom_contact_site_symmetry_2
_geom_contact_publ_flag
Cl(3) N(2) 3.58(4) 1_555 2_554 ?
O(2) C(21) 3.457(5) 1_555 2_555 ?
O(4) C(21) 3.330(5) 1_555 3_455 ?
O(6) C(7) 3.531(5) 1_555 5_555 ?
O(7) C(17) 3.32(2) 1_555 1_545 ?
N(2) C(21) 3.59(4) 1_555 3_455 ?
C(4) C(16) 3.51(1) 1_555 5_565 ?
C(5) C(17) 3.48(3) 1_555 4_545 ?
C(5) C(17) 3.52(3) 1_555 1_545 ?
C(10) C(15) 3.45(1) 1_555 7_545 ?
C(12) C(21) 3.589(5) 1_555 2_555 ?
C(12) C(21) 3.589(5) 1_555 3_455 ?
Ru(1) Ru(2) 3.3909(4) 1_555 1_555 ?
Ru(1) Ru(2) 3.3909(4) 1_555 4_555 ?
Ru(2) Ru(2) 3.2840(7) 1_555 4_555 ?
